data_7006655
loop_
_publ_author_name
'Devic, Thomas'
'Rondeau, David'
'Sahin, Y\"ucel'
'Levillain, Eric'
'Cl\'erac, Rodolphe'
'Batail, Patrick'
'Avarvari, Narcis'

_publ_section_title
;
 Copper(I/II) complexes of a bis(tetrathiafulvalene)-2,2'-bipyridine:
 synthesis, characterization, magnetic and electrochemical properties.
;
_journal_issue 10
_journal_name_full 'Dalton transactions (Cambridge, England : 2003)'
_journal_page_first 1331
_journal_page_last 1337
_journal_paper_doi 10.1039/b512598g
_journal_year 2006
_chemical_formula_moiety C34H36N6O4S12
_chemical_formula_sum 'C34 H36 N6 O4 S12'
_chemical_formula_weight 977.41
_chemical_name_common '2,2-bis(DMT-TTF-CONH-5-Py), 2DMF'
_chemical_name_systematic
;
?
;
_space_group_IT_number 14
_symmetry_cell_setting monoclinic
_symmetry_space_group_name_Hall '-P 2ybc'
_symmetry_space_group_name_H-M 'P 1 21/c 1'
_atom_sites_solution_hydrogens geom
_atom_sites_solution_primary direct
_atom_sites_solution_secondary difmap
_audit_creation_method SHELXL-97
_cell_angle_alpha 90.00
_cell_angle_beta 109.45(3)
_cell_angle_gamma 90.00
_cell_formula_units_Z 2
_cell_length_a 13.792(4)
_cell_length_b 10.210(6)
_cell_length_c 16.418(5)
_cell_measurement_reflns_used 8000
_cell_measurement_temperature 200(2)
_cell_measurement_theta_max 25.8
_cell_measurement_theta_min 2.4
_cell_volume 2180.0(16)
_computing_cell_refinement 'CELL, Stoe-IPDS'
_computing_data_collection 'EXPOSE, Stoe-IPDS'
_computing_data_reduction 'INTEGRATE, Stoe-IPDS'
_computing_structure_refinement 'SHELXL-97 (Sheldrick, 1997)'
_computing_structure_solution 'SHELXS-97 (Sheldrick, 1997)'
_diffrn_ambient_temperature 293(2)
_diffrn_detector_area_resol_mean 6.66
_diffrn_measured_fraction_theta_full 0.948
_diffrn_measured_fraction_theta_max 0.948
_diffrn_measurement_device_type area_detector
_diffrn_measurement_method 'rotation, phi incr. 1.4'
_diffrn_radiation_monochromator graphite
_diffrn_radiation_source 'fine-focus sealed tube'
_diffrn_radiation_type MoK\a
_diffrn_radiation_wavelength 0.71073
_diffrn_reflns_av_R_equivalents 0.2071
_diffrn_reflns_av_sigmaI/netI 0.1777
_diffrn_reflns_limit_h_max 15
_diffrn_reflns_limit_h_min -16
_diffrn_reflns_limit_k_max 12
_diffrn_reflns_limit_k_min 0
_diffrn_reflns_limit_l_max 20
_diffrn_reflns_limit_l_min 0
_diffrn_reflns_number 16767
_diffrn_reflns_theta_full 26.17
_diffrn_reflns_theta_max 26.17
_diffrn_reflns_theta_min 2.39
_exptl_absorpt_coefficient_mu 0.646
_exptl_absorpt_correction_type none
_exptl_crystal_colour red
_exptl_crystal_density_diffrn 1.489
_exptl_crystal_density_method 'not measured'
_exptl_crystal_description prism
_exptl_crystal_F_000 1012
_exptl_crystal_size_max 0.26
_exptl_crystal_size_mid 0.25
_exptl_crystal_size_min 0.08
_refine_diff_density_max 0.781
_refine_diff_density_min -0.663
_refine_diff_density_rms 0.109
_refine_ls_extinction_method none
_refine_ls_goodness_of_fit_ref 1.001
_refine_ls_hydrogen_treatment constr
_refine_ls_matrix_type full
_refine_ls_number_parameters 257
_refine_ls_number_reflns 4141
_refine_ls_number_restraints 0
_refine_ls_restrained_S_all 1.001
_refine_ls_R_factor_all 0.1186
_refine_ls_R_factor_gt 0.0544
_refine_ls_shift/su_max 0.000
_refine_ls_shift/su_mean 0.000
_refine_ls_structure_factor_coef Fsqd
_refine_ls_weighting_details
; calc
[0.00000+1.00000exp(3.00(sin\q/\l)^2^)]/
[\s^2^(Fo^2^)+0.0000+0.0000*P+(0.0328P)^2^+0.0000sin\q/\l]
where P = 0.33333Fo^2^ + 0.66667Fc^2^
;
_refine_ls_weighting_scheme calc
_refine_ls_wR_factor_gt 0.0967
_refine_ls_wR_factor_ref 0.1189
_reflns_number_gt 1908
_reflns_number_total 4141
_reflns_threshold_expression >2sigma(I)
_cod_data_source_file b512598g.txt
_cod_data_source_block L*2DMF-monoclinic
_cod_original_cell_volume 2180.0(15)
_cod_original_sg_symbol_H-M P21/c
_cod_database_code 7006655

loop_
_symmetry_equiv_pos_as_xyz
'x, y, z'
'-x, y+1/2, -z+1/2'
'-x, -y, -z'
'x, -y-1/2, z-1/2'

loop_
_atom_site_label
_atom_site_type_symbol
_atom_site_fract_x
_atom_site_fract_y
_atom_site_fract_z
_atom_site_U_iso_or_equiv
_atom_site_adp_type
_atom_site_occupancy
_atom_site_symmetry_multiplicity
_atom_site_calc_flag
_atom_site_refinement_flags
_atom_site_disorder_assembly
_atom_site_disorder_group
S1 S 0.10677(9) 0.93673(11) 0.16409(8) 0.0328(3) Uani 1 1 d . . .
S2 S 0.24113(9) 0.85568(11) 0.06412(8) 0.0305(3) Uani 1 1 d . . .
S3 S -0.09032(10) 0.80331(12) 0.01013(8) 0.0358(3) Uani 1 1 d . . .
S4 S 0.05110(10) 0.73209(12) -0.08415(9) 0.0389(3) Uani 1 1 d . . .
S5 S -0.27021(10) 0.66496(13) -0.11454(9) 0.0425(4) Uani 1 1 d . . .
S6 S -0.10708(11) 0.58722(13) -0.22440(9) 0.0457(4) Uani 1 1 d . . .
C1 C 0.2343(3) 0.9976(4) 0.1962(3) 0.0266(11) Uani 1 1 d . . .
C2 C 0.2926(3) 0.9600(4) 0.1513(3) 0.0249(10) Uani 1 1 d . . .
H2 H 0.3603 0.9888 0.1661 0.030 Uiso 1 1 calc R . .
C3 C 0.1170(3) 0.8576(4) 0.0719(3) 0.0255(10) Uani 1 1 d . . .
C4 C 0.0366(3) 0.8042(4) 0.0087(3) 0.0287(11) Uani 1 1 d . . .
C5 C -0.1403(4) 0.7063(4) -0.0847(3) 0.0326(12) Uani 1 1 d . . .
C6 C -0.0763(4) 0.6751(4) -0.1270(3) 0.0324(12) Uani 1 1 d . . .
C7 C -0.2665(5) 0.5310(5) -0.0425(4) 0.066(2) Uani 1 1 d . . .
H7A H -0.2280 0.4599 -0.0549 0.098 Uiso 1 1 calc R . .
H7B H -0.3353 0.5024 -0.0503 0.098 Uiso 1 1 calc R . .
H7C H -0.2341 0.5592 0.0161 0.098 Uiso 1 1 calc R . .
C8 C -0.0373(5) 0.4380(5) -0.1885(4) 0.0546(16) Uani 1 1 d . . .
H8A H 0.0332 0.4581 -0.1566 0.082 Uiso 1 1 calc R . .
H8B H -0.0406 0.3849 -0.2376 0.082 Uiso 1 1 calc R . .
H8C H -0.0672 0.3913 -0.1519 0.082 Uiso 1 1 calc R . .
C9 C 0.2600(4) 1.0840(4) 0.2740(3) 0.0289(11) Uani 1 1 d . . .
O1 O 0.1976(3) 1.0999(3) 0.3103(2) 0.0480(10) Uani 1 1 d . . .
N1 N 0.3537(3) 1.1420(3) 0.2983(2) 0.0289(9) Uani 1 1 d . . .
H1 H 0.3957 1.1158 0.2730 0.035 Uiso 1 1 calc R . .
C10 C 0.3893(3) 1.2412(4) 0.3613(3) 0.0237(10) Uani 1 1 d . . .
C11 C 0.3313(3) 1.3045(4) 0.4029(3) 0.0259(10) Uani 1 1 d . . .
H11 H 0.2637 1.2793 0.3938 0.031 Uiso 1 1 calc R . .
C12 C 0.3750(3) 1.4059(4) 0.4584(3) 0.0265(11) Uani 1 1 d . . .
H12 H 0.3368 1.4491 0.4873 0.032 Uiso 1 1 calc R . .
C13 C 0.4756(3) 1.4441(4) 0.4715(3) 0.0198(9) Uani 1 1 d . . .
N2 N 0.5338(3) 1.3800(3) 0.4335(2) 0.0263(9) Uani 1 1 d . . .
C14 C 0.4909(3) 1.2808(4) 0.3801(3) 0.0284(11) Uani 1 1 d . . .
H14 H 0.5315 1.2359 0.3540 0.034 Uiso 1 1 calc R . .
O2 O 0.4755(3) 0.9211(4) -0.2387(3) 0.0619(12) Uani 1 1 d . . .
C15 C 0.3991(5) 0.9023(5) -0.2185(4) 0.0452(14) Uani 1 1 d . . .
H15 H 0.3466 0.9639 -0.2366 0.054 Uiso 1 1 calc R . .
N3 N 0.3844(3) 0.8008(4) -0.1727(3) 0.0392(11) Uani 1 1 d . . .
C17 C 0.2924(4) 0.7884(6) -0.1489(4) 0.0533(15) Uani 1 1 d . . .
H17A H 0.2500 0.8645 -0.1680 0.080 Uiso 1 1 calc R . .
H17B H 0.3115 0.7808 -0.0873 0.080 Uiso 1 1 calc R . .
H17C H 0.2550 0.7117 -0.1757 0.080 Uiso 1 1 calc R . .
C16 C 0.4623(5) 0.7018(5) -0.1414(4) 0.0617(19) Uani 1 1 d . . .
H16A H 0.4312 0.6167 -0.1529 0.093 Uiso 1 1 calc R . .
H16B H 0.4954 0.7123 -0.0802 0.093 Uiso 1 1 calc R . .
H16C H 0.5124 0.7105 -0.1700 0.093 Uiso 1 1 calc R . .

loop_
_atom_site_aniso_label
_atom_site_aniso_U_11
_atom_site_aniso_U_22
_atom_site_aniso_U_33
_atom_site_aniso_U_23
_atom_site_aniso_U_13
_atom_site_aniso_U_12
S1 0.0261(6) 0.0380(7) 0.0351(7) -0.0128(6) 0.0112(5) -0.0091(5)
S2 0.0250(7) 0.0331(6) 0.0327(7) -0.0118(5) 0.0086(5) -0.0052(5)
S3 0.0255(7) 0.0424(7) 0.0391(8) -0.0117(6) 0.0103(5) -0.0060(5)
S4 0.0279(7) 0.0500(7) 0.0365(8) -0.0158(6) 0.0077(5) -0.0071(6)
S5 0.0245(7) 0.0482(8) 0.0466(8) 0.0016(6) 0.0009(6) -0.0059(6)
S6 0.0424(8) 0.0475(8) 0.0366(8) -0.0140(6) -0.0011(6) -0.0001(6)
C1 0.023(2) 0.019(2) 0.033(3) 0.0001(19) 0.004(2) -0.0041(18)
C2 0.020(2) 0.024(2) 0.028(3) -0.0027(18) 0.005(2) -0.0027(18)
C3 0.022(2) 0.023(2) 0.031(3) -0.0026(19) 0.009(2) -0.0035(18)
C4 0.020(2) 0.030(2) 0.037(3) -0.004(2) 0.009(2) -0.0017(19)
C5 0.028(3) 0.029(2) 0.034(3) -0.004(2) 0.002(2) -0.002(2)
C6 0.025(3) 0.033(2) 0.032(3) -0.005(2) 0.000(2) -0.001(2)
C7 0.054(4) 0.053(3) 0.083(5) 0.011(3) 0.013(4) -0.018(3)
C8 0.051(4) 0.049(3) 0.061(4) -0.014(3) 0.015(3) 0.005(3)
C9 0.023(3) 0.028(2) 0.036(3) -0.006(2) 0.010(2) -0.002(2)
O1 0.039(2) 0.057(2) 0.051(2) -0.0304(18) 0.0199(19) -0.0221(18)
N1 0.026(2) 0.0297(19) 0.032(2) -0.0110(17) 0.0108(18) -0.0085(17)
C10 0.026(2) 0.019(2) 0.023(2) -0.0033(17) 0.0044(19) -0.0032(18)
C11 0.020(2) 0.026(2) 0.029(3) -0.0082(19) 0.0055(19) -0.0051(19)
C12 0.027(3) 0.022(2) 0.030(3) -0.0040(18) 0.009(2) 0.0017(18)
C13 0.023(2) 0.018(2) 0.018(2) 0.0015(17) 0.0054(18) -0.0016(17)
N2 0.022(2) 0.0267(19) 0.027(2) -0.0071(16) 0.0037(17) -0.0057(16)
C14 0.023(3) 0.030(2) 0.031(3) -0.008(2) 0.009(2) -0.0017(19)
O2 0.048(3) 0.077(3) 0.073(3) -0.035(2) 0.036(2) -0.019(2)
C15 0.045(4) 0.050(3) 0.042(3) -0.021(3) 0.016(3) -0.005(3)
N3 0.028(2) 0.045(2) 0.042(3) -0.015(2) 0.009(2) 0.0013(19)
C17 0.044(4) 0.063(3) 0.053(4) -0.011(3) 0.016(3) -0.006(3)
C16 0.044(4) 0.056(3) 0.076(5) -0.021(3) 0.007(3) 0.010(3)

loop_
_atom_type_symbol
_atom_type_description
_atom_type_scat_dispersion_real
_atom_type_scat_dispersion_imag
_atom_type_scat_source
C C 0.0033 0.0016 'International Tables Vol C Tables 4.2.6.8 and 6.1.1.4'
H H 0.0000 0.0000 'International Tables Vol C Tables 4.2.6.8 and 6.1.1.4'
N N 0.0061 0.0033 'International Tables Vol C Tables 4.2.6.8 and 6.1.1.4'
O O 0.0106 0.0060 'International Tables Vol C Tables 4.2.6.8 and 6.1.1.4'
S S 0.1246 0.1234 'International Tables Vol C Tables 4.2.6.8 and 6.1.1.4'

loop_
_geom_angle_atom_site_label_1
_geom_angle_atom_site_label_2
_geom_angle_atom_site_label_3
_geom_angle
_geom_angle_site_symmetry_1
_geom_angle_site_symmetry_3
_geom_angle_publ_flag
C3 S1 C1 93.5(2) . . ?
C2 S2 C3 94.3(2) . . ?
C4 S3 C5 95.0(2) . . ?
C6 S4 C4 95.6(2) . . ?
C5 S5 C7 101.4(3) . . ?
C6 S6 C8 101.2(2) . . ?
C2 C1 C9 129.4(4) . . ?
C2 C1 S1 117.5(3) . . ?
C9 C1 S1 113.0(4) . . ?
C1 C2 S2 118.8(4) . . ?
C4 C3 S2 120.5(4) . . ?
C4 C3 S1 124.3(4) . . ?
S2 C3 S1 115.2(2) . . ?
C3 C4 S3 123.7(4) . . ?
C3 C4 S4 122.0(4) . . ?
S3 C4 S4 114.2(2) . . ?
C6 C5 S5 126.4(4) . . ?
C6 C5 S3 117.3(4) . . ?
S5 C5 S3 116.2(3) . . ?
C5 C6 S6 126.6(4) . . ?
C5 C6 S4 117.3(4) . . ?
S6 C6 S4 116.0(3) . . ?
O1 C9 N1 124.1(4) . . ?
O1 C9 C1 119.7(4) . . ?
N1 C9 C1 116.2(4) . . ?
C9 O1 C11 85.5(3) . . ?
C9 O1 C8 148.8(3) . 4_576 ?
C11 O1 C8 123.17(18) . 4_576 ?
C9 N1 C10 126.4(4) . . ?
C11 C10 C14 117.6(4) . . ?
C11 C10 N1 125.6(4) . . ?
C14 C10 N1 116.7(4) . . ?
C10 C11 C12 118.9(4) . . ?
C10 C11 O1 76.8(3) . . ?
C12 C11 O1 164.0(4) . . ?
C11 C12 C13 120.5(4) . . ?
N2 C13 C12 120.9(4) . . ?
N2 C13 C13 116.9(5) . 3_686 ?
C12 C13 C13 122.2(5) . 3_686 ?
C13 N2 C14 118.1(4) . . ?
C13 N2 C12 62.7(2) . 3_686 ?
C14 N2 C12 178.1(3) . 3_686 ?
C13 N2 C2 135.9(3) . 2_655 ?
C14 N2 C2 97.9(3) . 2_655 ?
C12 N2 C2 80.67(15) 3_686 2_655 ?
N2 C14 C10 123.8(4) . . ?
C15 O2 N1 157.8(4) . 3_675 ?
C15 O2 C14 115.8(3) . 3_675 ?
N1 O2 C14 45.19(12) 3_675 3_675 ?
C15 O2 C2 138.2(4) . 3_675 ?
N1 O2 C2 56.43(13) 3_675 3_675 ?
C14 O2 C2 101.42(16) 3_675 3_675 ?
O2 C15 N3 125.6(6) . . ?
C15 N3 C16 120.7(5) . . ?
C15 N3 C17 122.0(5) . . ?
C16 N3 C17 117.2(5) . . ?

loop_
_geom_bond_atom_site_label_1
_geom_bond_atom_site_label_2
_geom_bond_distance
_geom_bond_site_symmetry_2
_geom_bond_publ_flag
S1 C3 1.763(5) . ?
S1 C1 1.772(5) . ?
S2 C2 1.735(4) . ?
S2 C3 1.759(5) . ?
S3 C4 1.758(5) . ?
S3 C5 1.779(5) . ?
S4 C6 1.760(5) . ?
S4 C4 1.763(5) . ?
S5 C5 1.745(5) . ?
S5 C7 1.798(6) . ?
S6 C6 1.758(5) . ?
S6 C8 1.793(5) . ?
C1 C2 1.317(7) . ?
C1 C9 1.495(6) . ?
C3 C4 1.355(6) . ?
C5 C6 1.330(7) . ?
C9 O1 1.209(6) . ?
C9 N1 1.356(6) . ?
O1 C11 2.864(5) . ?
O1 C8 3.270(7) 4_576 ?
N1 C10 1.413(5) . ?
C10 C11 1.374(7) . ?
C10 C14 1.391(6) . ?
C11 C12 1.379(6) . ?
C12 C13 1.386(6) . ?
C13 N2 1.340(6) . ?
C13 C13 1.489(8) 3_686 ?
N2 C14 1.341(5) . ?
N2 C12 2.833(5) 3_686 ?
N2 C2 3.249(6) 2_655 ?
O2 C15 1.221(7) . ?
O2 N1 2.908(6) 3_675 ?
O2 C14 3.250(6) 3_675 ?
O2 C2 3.271(6) 3_675 ?
C15 N3 1.335(7) . ?
N3 C16 1.440(6) . ?
N3 C17 1.451(7) . ?

loop_
_geom_torsion_atom_site_label_1
_geom_torsion_atom_site_label_2
_geom_torsion_atom_site_label_3
_geom_torsion_atom_site_label_4
_geom_torsion
_geom_torsion_site_symmetry_1
_geom_torsion_site_symmetry_2
_geom_torsion_site_symmetry_3
_geom_torsion_site_symmetry_4
_geom_torsion_publ_flag
S1 C1 C9 O1 3.8(6) . . . . ?
C2 C1 C9 O1 -174.6(5) . . . . ?
C1 C9 N1 C10 170.3(4) . . . . ?
O1 C9 N1 C10 -8.7(8) . . . . ?
C9 N1 C10 C11 -6.4(7) . . . . ?
C9 N1 C10 C14 176.0(4) . . . . ?
